data_1570008
loop_
_publ_author_name
'Dong, Yaqun'
'Li, Miao'
'Liu, Jing'
'Liu, Yuji'
'Huang, Wei'
'Shreeve, Jean'ne M.'
'Tang, Yongxing'

_publ_section_title
;
 Pushing the limits of the heat of detonation <i>via</i> the construction
 of polynitro bipyrazole.
;
_journal_issue 12
_journal_name_full 'Materials horizons'
_journal_page_first 5729
_journal_page_last 5733
_journal_paper_doi 10.1039/d3mh01381b
_journal_volume 10
_journal_year 2023
_chemical_formula_moiety 'C7 H2 N10 O12'
_chemical_formula_sum 'C7 H2 N10 O12'
_chemical_formula_weight 418.19
_space_group_crystal_system monoclinic
_space_group_IT_number 14
_space_group_name_Hall '-P 2ybc'
_space_group_name_H-M_alt 'P 1 21/c 1'
_atom_sites_solution_hydrogens geom
_atom_sites_solution_primary dual
_audit_creation_date 2022-06-01
_audit_creation_method
;
Olex2 1.5
(compiled 2022.04.07 svn.rca3783a0 for OlexSys, GUI svn.r6498)
;
_audit_update_record
;
2023-09-19 deposited with the CCDC.	2023-09-27 downloaded from the CCDC.
;
_cell_angle_alpha 90
_cell_angle_beta 113.671(3)
_cell_angle_gamma 90
_cell_formula_units_Z 4
_cell_length_a 15.4453(12)
_cell_length_b 8.5038(5)
_cell_length_c 12.4151(11)
_cell_measurement_reflns_used 2810
_cell_measurement_temperature 193.00
_cell_measurement_theta_max 27.052
_cell_measurement_theta_min 2.795
_cell_volume 1493.5(2)
_computing_cell_refinement 'SAINT V8.40B (?, 2016)'
_computing_data_collection 'Bruker APEX2'
_computing_data_reduction 'SAINT V8.40B (?, 2016)'
_computing_molecular_graphics 'Olex2 1.5 (Dolomanov et al., 2009)'
_computing_publication_material 'Olex2 1.5 (Dolomanov et al., 2009)'
_computing_structure_refinement 'SHELXL 2018/3 (Sheldrick, 2015)'
_computing_structure_solution 'SHELXT 2018/2 (Sheldrick, 2018)'
_diffrn_ambient_temperature 193.00
_diffrn_measured_fraction_theta_full 0.999
_diffrn_measured_fraction_theta_max 0.999
_diffrn_measurement_device_type 'Bruker D8 VENTURE'
_diffrn_measurement_method '\f and \w scans'
_diffrn_radiation_type MoK\a
_diffrn_radiation_wavelength 0.71073
_diffrn_reflns_av_R_equivalents 0.0720
_diffrn_reflns_av_unetI/netI 0.0478
_diffrn_reflns_Laue_measured_fraction_full 0.999
_diffrn_reflns_Laue_measured_fraction_max 0.999
_diffrn_reflns_limit_h_max 20
_diffrn_reflns_limit_h_min -20
_diffrn_reflns_limit_k_max 10
_diffrn_reflns_limit_k_min -11
_diffrn_reflns_limit_l_max 16
_diffrn_reflns_limit_l_min -15
_diffrn_reflns_number 18890
_diffrn_reflns_point_group_measured_fraction_full 0.999
_diffrn_reflns_point_group_measured_fraction_max 0.999
_diffrn_reflns_theta_full 25.242
_diffrn_reflns_theta_max 27.473
_diffrn_reflns_theta_min 2.795
_diffrn_source_current 1.4
_diffrn_source_power 0.07
_diffrn_source_voltage 50.0
_diffrn_standards_number 0
_exptl_absorpt_coefficient_mu 0.179
_exptl_absorpt_correction_T_max 0.7456
_exptl_absorpt_correction_T_min 0.6938
_exptl_absorpt_correction_type multi-scan
_exptl_absorpt_process_details
;
SADABS-2016/2 (Bruker,2016/2) was used for absorption correction.
wR2(int) was 0.1216 before and 0.0802 after correction.
The Ratio of minimum to maximum transmission is 0.9305.
The \l/2 correction factor is Not present.
;
_exptl_crystal_colour Yellow
_exptl_crystal_density_diffrn 1.860
_exptl_crystal_description block
_exptl_crystal_F_000 840
_exptl_crystal_size_max 0.15
_exptl_crystal_size_mid 0.13
_exptl_crystal_size_min 0.12
_refine_diff_density_max 0.429
_refine_diff_density_min -0.324
_refine_diff_density_rms 0.066
_refine_ls_extinction_method none
_refine_ls_goodness_of_fit_ref 1.067
_refine_ls_hydrogen_treatment constr
_refine_ls_matrix_type full
_refine_ls_number_parameters 262
_refine_ls_number_reflns 3416
_refine_ls_number_restraints 0
_refine_ls_restrained_S_all 1.067
_refine_ls_R_factor_all 0.0684
_refine_ls_R_factor_gt 0.0471
_refine_ls_shift/su_max 0.000
_refine_ls_shift/su_mean 0.000
_refine_ls_structure_factor_coef Fsqd
_refine_ls_weighting_details 'w=1/[\s^2^(Fo^2^)+(0.0445P)^2^+1.0643P] where P=(Fo^2^+2Fc^2^)/3'
_refine_ls_weighting_scheme calc
_refine_ls_wR_factor_gt 0.1076
_refine_ls_wR_factor_ref 0.1284
_reflns_Friedel_coverage 0.000
_reflns_number_gt 2529
_reflns_number_total 3416
_reflns_threshold_expression 'I > 2\s(I)'
_cod_data_source_file d3mh01381b2.cif
_cod_data_source_block mo_20220601li_dyq_xm_0m
_cod_depositor_comments 'Adding full bibliography for 1570008--1570010.cif.'
_cod_database_code 1570008
_shelx_shelxl_version_number 2018/3
_shelx_space_group_comment
;
The symmetry employed for this shelxl refinement is uniquely defined
by the following loop, which should always be used as a source of
symmetry information in preference to the above space-group names.
They are only intended as comments.
;
_shelx_estimated_absorpt_t_max 0.979
_shelx_estimated_absorpt_t_min 0.974
_olex2_refinement_description
;
1. Fixed Uiso
 At 1.2 times of:
  All C(H) groups
2.a Aromatic/amide H refined with riding coordinates:
 C1(H1), C7(H7)
;
_olex2_submission_special_instructions 'No special instructions were received'

loop_
_space_group_symop_operation_xyz
'x, y, z'
'-x, y+1/2, -z+1/2'
'-x, -y, -z'
'x, -y-1/2, z-1/2'

loop_
_atom_site_label
_atom_site_type_symbol
_atom_site_fract_x
_atom_site_fract_y
_atom_site_fract_z
_atom_site_U_iso_or_equiv
_atom_site_adp_type
_atom_site_occupancy
_atom_site_site_symmetry_order
_atom_site_calc_flag
_atom_site_refinement_flags_posn
_atom_site_refinement_flags_adp
_atom_site_refinement_flags_occupancy
_atom_site_disorder_assembly
_atom_site_disorder_group
O1 O 0.64221(12) 0.31231(19) 0.51188(15) 0.0327(4) Uani 1 1 d . . . . .
O2 O 0.56408(12) 0.16421(19) 0.58481(18) 0.0405(5) Uani 1 1 d . . . . .
O3 O 0.70640(13) 0.1854(2) 0.80582(17) 0.0409(5) Uani 1 1 d . . . . .
O4 O 0.74650(13) 0.4228(2) 0.87166(15) 0.0413(5) Uani 1 1 d . . . . .
O5 O 0.54215(14) 0.4139(2) 0.80132(18) 0.0446(5) Uani 1 1 d . . . . .
O6 O 0.46337(12) 0.4154(2) 0.61126(18) 0.0416(5) Uani 1 1 d . . . . .
O7 O 0.86236(11) 0.83123(19) 0.63453(17) 0.0349(4) Uani 1 1 d . . . . .
O8 O 0.76296(12) 1.01564(18) 0.62493(17) 0.0377(4) Uani 1 1 d . . . . .
O9 O 0.87226(14) 0.6113(2) 0.39654(17) 0.0435(5) Uani 1 1 d . . . . .
O10 O 0.74438(13) 0.6838(2) 0.41521(15) 0.0393(5) Uani 1 1 d . . . . .
O11 O 0.99899(13) 0.1205(2) 0.6798(2) 0.0479(5) Uani 1 1 d . . . . .
O12 O 0.94868(14) 0.1517(2) 0.8193(2) 0.0511(6) Uani 1 1 d . . . . .
N1 N 0.59568(13) 0.6720(2) 0.66859(17) 0.0253(4) Uani 1 1 d . . . . .
N2 N 0.65206(12) 0.5503(2) 0.66031(16) 0.0217(4) Uani 1 1 d . . . . .
N3 N 0.60982(13) 0.2794(2) 0.58288(18) 0.0274(4) Uani 1 1 d . . . . .
N4 N 0.70236(14) 0.3271(2) 0.79929(17) 0.0294(4) Uani 1 1 d . . . . .
N5 N 0.53433(14) 0.4097(2) 0.7008(2) 0.0303(5) Uani 1 1 d . . . . .
N6 N 0.78629(13) 0.8777(2) 0.63152(17) 0.0259(4) Uani 1 1 d . . . . .
N7 N 0.81712(13) 0.6067(2) 0.44476(17) 0.0272(4) Uani 1 1 d . . . . .
N8 N 0.83754(13) 0.3835(2) 0.70421(17) 0.0255(4) Uani 1 1 d . . . . .
N9 N 0.89721(13) 0.3143(2) 0.66429(18) 0.0277(4) Uani 1 1 d . . . . .
N10 N 0.95385(14) 0.1824(2) 0.7278(2) 0.0373(5) Uani 1 1 d . . . . .
C1 C 0.63723(15) 0.7997(2) 0.6545(2) 0.0253(5) Uani 1 1 d . . . . .
H1 H 0.614138 0.903245 0.654399 0.030 Uiso 1 1 calc R U . . .
C2 C 0.72031(15) 0.7636(2) 0.63953(19) 0.0220(4) Uani 1 1 d . . . . .
C3 C 0.72981(14) 0.6032(2) 0.64276(18) 0.0211(4) Uani 1 1 d . . . . .
C4 C 0.62757(15) 0.3982(2) 0.6831(2) 0.0234(5) Uani 1 1 d . . . . .
C5 C 0.80084(14) 0.5003(2) 0.62922(19) 0.0223(4) Uani 1 1 d . . . . .
C6 C 0.83930(14) 0.5026(2) 0.54383(19) 0.0228(4) Uani 1 1 d . . . . .
C7 C 0.90219(15) 0.3809(3) 0.5683(2) 0.0262(5) Uani 1 1 d . . . . .
H7 H 0.940152 0.350669 0.527663 0.031 Uiso 1 1 calc R U . . .

loop_
_atom_site_aniso_label
_atom_site_aniso_U_11
_atom_site_aniso_U_22
_atom_site_aniso_U_33
_atom_site_aniso_U_23
_atom_site_aniso_U_13
_atom_site_aniso_U_12
O1 0.0347(9) 0.0318(9) 0.0323(9) -0.0043(7) 0.0142(8) -0.0028(7)
O2 0.0371(10) 0.0212(8) 0.0575(12) 0.0019(8) 0.0132(9) -0.0068(7)
O3 0.0465(11) 0.0310(10) 0.0453(11) 0.0169(8) 0.0183(9) 0.0133(8)
O4 0.0381(10) 0.0515(11) 0.0279(9) 0.0004(8) 0.0067(8) -0.0025(8)
O5 0.0449(11) 0.0521(12) 0.0496(12) 0.0132(9) 0.0324(9) 0.0056(9)
O6 0.0222(8) 0.0395(10) 0.0581(12) 0.0065(9) 0.0107(8) 0.0013(7)
O7 0.0271(8) 0.0303(9) 0.0533(11) -0.0019(8) 0.0224(8) -0.0018(7)
O8 0.0426(10) 0.0184(8) 0.0571(12) 0.0022(7) 0.0253(9) -0.0015(7)
O9 0.0452(11) 0.0556(12) 0.0421(11) 0.0103(9) 0.0305(9) 0.0096(9)
O10 0.0375(10) 0.0502(11) 0.0305(9) 0.0107(8) 0.0139(8) 0.0164(8)
O11 0.0327(10) 0.0339(10) 0.0775(15) 0.0016(9) 0.0224(10) 0.0103(8)
O12 0.0393(11) 0.0515(12) 0.0625(14) 0.0300(11) 0.0205(10) 0.0111(9)
N1 0.0253(9) 0.0209(9) 0.0336(10) 0.0017(7) 0.0160(8) 0.0048(7)
N2 0.0212(8) 0.0181(8) 0.0284(10) 0.0031(7) 0.0126(7) 0.0016(7)
N3 0.0235(9) 0.0206(9) 0.0335(11) 0.0033(7) 0.0065(8) 0.0011(7)
N4 0.0276(10) 0.0362(11) 0.0267(10) 0.0077(8) 0.0133(8) 0.0043(8)
N5 0.0265(10) 0.0243(10) 0.0448(13) 0.0083(8) 0.0192(9) 0.0020(8)
N6 0.0280(10) 0.0216(9) 0.0303(10) -0.0012(7) 0.0138(8) -0.0035(7)
N7 0.0285(10) 0.0295(10) 0.0260(10) -0.0008(8) 0.0135(8) 0.0009(8)
N8 0.0218(9) 0.0229(9) 0.0332(10) 0.0032(7) 0.0123(8) 0.0006(7)
N9 0.0216(9) 0.0216(9) 0.0407(11) 0.0043(8) 0.0135(8) 0.0038(7)
N10 0.0220(10) 0.0268(11) 0.0580(15) 0.0096(10) 0.0108(10) 0.0021(8)
C1 0.0262(11) 0.0213(11) 0.0298(12) 0.0008(8) 0.0129(9) 0.0014(8)
C2 0.0245(10) 0.0189(10) 0.0240(11) -0.0004(8) 0.0112(8) -0.0010(8)
C3 0.0187(9) 0.0227(10) 0.0208(10) -0.0007(8) 0.0069(8) -0.0014(8)
C4 0.0200(10) 0.0220(10) 0.0292(11) 0.0049(8) 0.0108(9) 0.0016(8)
C5 0.0178(9) 0.0213(10) 0.0260(11) -0.0005(8) 0.0068(8) -0.0018(8)
C6 0.0203(10) 0.0229(10) 0.0242(11) -0.0011(8) 0.0078(8) -0.0006(8)
C7 0.0227(10) 0.0250(11) 0.0342(12) -0.0031(9) 0.0149(9) -0.0009(8)

loop_
_atom_type_symbol
_atom_type_description
_atom_type_scat_dispersion_real
_atom_type_scat_dispersion_imag
_atom_type_scat_source
C C 0.0033 0.0016 'International Tables Vol C Tables 4.2.6.8 and 6.1.1.4'
H H 0.0000 0.0000 'International Tables Vol C Tables 4.2.6.8 and 6.1.1.4'
N N 0.0061 0.0033 'International Tables Vol C Tables 4.2.6.8 and 6.1.1.4'
O O 0.0106 0.0060 'International Tables Vol C Tables 4.2.6.8 and 6.1.1.4'

loop_
_geom_angle_atom_site_label_1
_geom_angle_atom_site_label_2
_geom_angle_atom_site_label_3
_geom_angle
_geom_angle_site_symmetry_1
_geom_angle_site_symmetry_3
_geom_angle_publ_flag
C1 N1 N2 104.71(17) . . ?
N1 N2 C4 116.41(17) . . ?
C3 N2 N1 112.46(17) . . ?
C3 N2 C4 130.73(18) . . ?
O1 N3 O2 128.1(2) . . ?
O1 N3 C4 116.47(17) . . ?
O2 N3 C4 115.5(2) . . ?
O3 N4 C4 116.55(19) . . ?
O4 N4 O3 128.8(2) . . ?
O4 N4 C4 114.57(18) . . ?
O5 N5 O6 128.9(2) . . ?
O5 N5 C4 115.93(19) . . ?
O6 N5 C4 115.2(2) . . ?
O7 N6 C2 118.51(18) . . ?
O8 N6 O7 124.44(19) . . ?
O8 N6 C2 117.02(19) . . ?
O9 N7 O10 124.9(2) . . ?
O9 N7 C6 117.64(19) . . ?
O10 N7 C6 117.4(2) . . ?
C5 N8 N9 103.46(19) . . ?
N8 N9 N10 119.5(2) . . ?
N8 N9 C7 115.60(18) . . ?
C7 N9 N10 124.8(2) . . ?
O11 N10 N9 114.3(2) . . ?
O12 N10 O11 130.2(2) . . ?
O12 N10 N9 115.4(2) . . ?
N1 C1 H1 124.4 . . ?
N1 C1 C2 111.13(19) . . ?
C2 C1 H1 124.4 . . ?
C1 C2 N6 124.96(19) . . ?
C3 C2 N6 127.04(19) . . ?
C3 C2 C1 107.84(19) . . ?
N2 C3 C5 124.29(18) . . ?
C2 C3 N2 103.84(18) . . ?
C2 C3 C5 131.8(2) . . ?
N2 C4 N3 114.55(19) . . ?
N2 C4 N4 112.47(17) . . ?
N2 C4 N5 108.14(17) . . ?
N3 C4 N4 108.53(16) . . ?
N3 C4 N5 106.42(16) . . ?
N5 C4 N4 106.24(17) . . ?
N8 C5 C3 119.8(2) . . ?
N8 C5 C6 110.43(19) . . ?
C6 C5 C3 129.80(19) . . ?
C5 C6 N7 128.58(19) . . ?
C7 C6 N7 124.0(2) . . ?
C7 C6 C5 107.4(2) . . ?
N9 C7 C6 103.1(2) . . ?
N9 C7 H7 128.4 . . ?
C6 C7 H7 128.4 . . ?

loop_
_geom_bond_atom_site_label_1
_geom_bond_atom_site_label_2
_geom_bond_distance
_geom_bond_site_symmetry_2
_geom_bond_publ_flag
O1 N3 1.208(3) . ?
O2 N3 1.213(2) . ?
O3 N4 1.208(3) . ?
O4 N4 1.201(3) . ?
O5 N5 1.206(3) . ?
O6 N5 1.208(3) . ?
O7 N6 1.226(2) . ?
O8 N6 1.220(2) . ?
O9 N7 1.223(3) . ?
O10 N7 1.223(2) . ?
O11 N10 1.206(3) . ?
O12 N10 1.198(3) . ?
N1 N2 1.383(2) . ?
N1 C1 1.308(3) . ?
N2 C3 1.379(3) . ?
N2 C4 1.408(3) . ?
N3 C4 1.540(3) . ?
N4 C4 1.563(3) . ?
N5 C4 1.544(3) . ?
N6 C2 1.439(3) . ?
N7 C6 1.441(3) . ?
N8 N9 1.345(3) . ?
N8 C5 1.323(3) . ?
N9 N10 1.446(3) . ?
N9 C7 1.349(3) . ?
C1 H1 0.9500 . ?
C1 C2 1.402(3) . ?
C2 C3 1.371(3) . ?
C3 C5 1.465(3) . ?
C5 C6 1.408(3) . ?
C6 C7 1.367(3) . ?
C7 H7 0.9500 . ?

loop_
_geom_torsion_atom_site_label_1
_geom_torsion_atom_site_label_2
_geom_torsion_atom_site_label_3
_geom_torsion_atom_site_label_4
_geom_torsion
_geom_torsion_site_symmetry_1
_geom_torsion_site_symmetry_2
_geom_torsion_site_symmetry_3
_geom_torsion_site_symmetry_4
_geom_torsion_publ_flag
O1 N3 C4 N2 19.3(3) . . . . ?
O1 N3 C4 N4 -107.3(2) . . . . ?
O1 N3 C4 N5 138.74(18) . . . . ?
O2 N3 C4 N2 -160.12(18) . . . . ?
O2 N3 C4 N4 73.3(2) . . . . ?
O2 N3 C4 N5 -40.7(2) . . . . ?
O3 N4 C4 N2 -154.9(2) . . . . ?
O3 N4 C4 N3 -27.1(3) . . . . ?
O3 N4 C4 N5 87.0(2) . . . . ?
O4 N4 C4 N2 27.1(3) . . . . ?
O4 N4 C4 N3 154.85(19) . . . . ?
O4 N4 C4 N5 -91.1(2) . . . . ?
O5 N5 C4 N2 -98.2(2) . . . . ?
O5 N5 C4 N3 138.26(19) . . . . ?
O5 N5 C4 N4 22.7(2) . . . . ?
O6 N5 C4 N2 80.9(2) . . . . ?
O6 N5 C4 N3 -42.6(2) . . . . ?
O6 N5 C4 N4 -158.14(18) . . . . ?
O7 N6 C2 C1 170.2(2) . . . . ?
O7 N6 C2 C3 -4.6(3) . . . . ?
O8 N6 C2 C1 -8.1(3) . . . . ?
O8 N6 C2 C3 177.1(2) . . . . ?
O9 N7 C6 C5 164.4(2) . . . . ?
O9 N7 C6 C7 -17.9(3) . . . . ?
O10 N7 C6 C5 -15.6(3) . . . . ?
O10 N7 C6 C7 162.0(2) . . . . ?
N1 N2 C3 C2 -0.3(2) . . . . ?
N1 N2 C3 C5 -179.15(19) . . . . ?
N1 N2 C4 N3 123.83(19) . . . . ?
N1 N2 C4 N4 -111.6(2) . . . . ?
N1 N2 C4 N5 5.4(3) . . . . ?
N1 C1 C2 N6 -174.7(2) . . . . ?
N1 C1 C2 C3 1.0(3) . . . . ?
N2 N1 C1 C2 -1.2(2) . . . . ?
N2 C3 C5 N8 -47.8(3) . . . . ?
N2 C3 C5 C6 131.4(2) . . . . ?
N6 C2 C3 N2 175.2(2) . . . . ?
N6 C2 C3 C5 -6.1(4) . . . . ?
N7 C6 C7 N9 -177.72(19) . . . . ?
N8 N9 N10 O11 174.1(2) . . . . ?
N8 N9 N10 O12 -5.9(3) . . . . ?
N8 N9 C7 C6 -0.7(3) . . . . ?
N8 C5 C6 N7 178.1(2) . . . . ?
N8 C5 C6 C7 0.1(2) . . . . ?
N9 N8 C5 C3 178.86(18) . . . . ?
N9 N8 C5 C6 -0.5(2) . . . . ?
N10 N9 C7 C6 -177.51(19) . . . . ?
C1 N1 N2 C3 0.9(2) . . . . ?
C1 N1 N2 C4 174.44(19) . . . . ?
C1 C2 C3 N2 -0.4(2) . . . . ?
C1 C2 C3 C5 178.3(2) . . . . ?
C2 C3 C5 N8 133.7(2) . . . . ?
C2 C3 C5 C6 -47.0(4) . . . . ?
C3 N2 C4 N3 -64.1(3) . . . . ?
C3 N2 C4 N4 60.4(3) . . . . ?
C3 N2 C4 N5 177.4(2) . . . . ?
C3 C5 C6 N7 -1.2(4) . . . . ?
C3 C5 C6 C7 -179.2(2) . . . . ?
C4 N2 C3 C2 -172.6(2) . . . . ?
C4 N2 C3 C5 8.5(4) . . . . ?
C5 N8 N9 N10 177.77(18) . . . . ?
C5 N8 N9 C7 0.8(2) . . . . ?
C5 C6 C7 N9 0.3(2) . . . . ?
C7 N9 N10 O11 -9.2(3) . . . . ?
C7 N9 N10 O12 170.8(2) . . . . ?
